data_7022717
loop_
_publ_author_name
'Gardiner, Michael G.'
'Ho, Curtis C.'
'Mackay, Felicity M.'
'McGuinness, David S.'
'Tucker, Matthew'

_publ_section_title
;
 Selective and adaptable access to N,N'-asymmetrically substituted
 imidazol-2-ylidene bis-NHC ligands: Pd(II) complexes featuring wide
 variation in N-alkyl and aryl steric bulk.
;
_journal_issue 20
_journal_name_full 'Dalton transactions (Cambridge, England : 2003)'
_journal_page_first 7447
_journal_page_last 7457
_journal_paper_doi 10.1039/c3dt32895c
_journal_volume 42
_journal_year 2013
_chemical_formula_sum 'C38 H52 Cl2 I2 N8 O2 Pd2'
_chemical_formula_weight 1190.38
_chemical_name_systematic
;
?
;
_space_group_IT_number 62
_symmetry_cell_setting orthorhombic
_symmetry_Int_Tables_number 62
_symmetry_space_group_name_Hall '-P 2ac 2n'
_symmetry_space_group_name_H-M 'P n m a'
_atom_sites_solution_hydrogens geom
_atom_sites_solution_primary direct
_atom_sites_solution_secondary difmap
_audit_creation_method SHELXL-97
_cell_angle_alpha 90.00
_cell_angle_beta 90.00
_cell_angle_gamma 90.00
_cell_formula_units_Z 4
_cell_length_a 18.854(2)
_cell_length_b 19.529(2)
_cell_length_c 12.140(4)
_cell_measurement_reflns_used 40405
_cell_measurement_temperature 100(2)
_cell_measurement_theta_max 27.16
_cell_measurement_theta_min 1.98
_cell_volume 4469.9(16)
_computing_cell_refinement XDS
_computing_data_collection BLU-ICE
_computing_data_reduction XDS
_computing_molecular_graphics
;
'X-SEED (Barbour, 2008) and ORTEPIII (Farrugia, 1998)'
;
_computing_publication_material 'WinGX (Farrugia, 1999)'
_computing_structure_refinement 'SHELXL-97 (Sheldrick, 1997)'
_computing_structure_solution 'SHELXS-97 (Sheldrick, 1990)'
_diffrn_ambient_temperature 100(2)
_diffrn_detector_area_resol_mean 'ADSC Q210'
_diffrn_measured_fraction_theta_full 0.975
_diffrn_measured_fraction_theta_max 0.975
_diffrn_measurement_device_type '3-BM1 Australian Synchrotron'
_diffrn_measurement_method Rotation
_diffrn_radiation_monochromator Si<111>
_diffrn_radiation_source 'synchrotron BM'
_diffrn_radiation_type Synchrotron
_diffrn_radiation_wavelength 0.71080
_diffrn_reflns_av_R_equivalents 0.0750
_diffrn_reflns_av_sigmaI/netI 0.0290
_diffrn_reflns_limit_h_max 24
_diffrn_reflns_limit_h_min -24
_diffrn_reflns_limit_k_max 24
_diffrn_reflns_limit_k_min -24
_diffrn_reflns_limit_l_max 15
_diffrn_reflns_limit_l_min -15
_diffrn_reflns_number 68326
_diffrn_reflns_theta_full 27.16
_diffrn_reflns_theta_max 27.16
_diffrn_reflns_theta_min 1.98
_exptl_absorpt_coefficient_mu 2.347
_exptl_absorpt_correction_type none
_exptl_crystal_colour orange
_exptl_crystal_density_diffrn 1.769
_exptl_crystal_density_method 'not measured'
_exptl_crystal_description needle
_exptl_crystal_F_000 2336
_exptl_crystal_size_max 0.15
_exptl_crystal_size_mid 0.03
_exptl_crystal_size_min 0.03
_refine_diff_density_max 4.642
_refine_diff_density_min -2.525
_refine_diff_density_rms 0.233
_refine_ls_extinction_method none
_refine_ls_goodness_of_fit_ref 1.052
_refine_ls_hydrogen_treatment constr
_refine_ls_matrix_type full
_refine_ls_number_parameters 262
_refine_ls_number_reflns 4983
_refine_ls_number_restraints 0
_refine_ls_restrained_S_all 1.052
_refine_ls_R_factor_all 0.0790
_refine_ls_R_factor_gt 0.0667
_refine_ls_shift/su_max 0.000
_refine_ls_shift/su_mean 0.000
_refine_ls_structure_factor_coef Fsqd
_refine_ls_weighting_details 'calc w=1/[\s^2^(Fo^2^)+(0.1167P)^2^+34.6926P] where P=(Fo^2^+2Fc^2^)/3'
_refine_ls_weighting_scheme calc
_refine_ls_wR_factor_gt 0.1868
_refine_ls_wR_factor_ref 0.1989
_reflns_number_gt 4100
_reflns_number_total 4983
_reflns_threshold_expression >2sigma(I)
_cod_data_source_file c3dt32895c.txt
_cod_data_source_block d:\31mt02a
_cod_original_sg_symbol_H-M Pnma
_cod_database_code 7022717

loop_
_symmetry_equiv_pos_as_xyz
'x, y, z'
'-x+1/2, -y, z+1/2'
'x+1/2, -y+1/2, -z+1/2'
'-x, y+1/2, -z'
'-x, -y, -z'
'x-1/2, y, -z-1/2'
'-x-1/2, y-1/2, z-1/2'
'x, -y-1/2, z'

loop_
_atom_site_label
_atom_site_type_symbol
_atom_site_fract_x
_atom_site_fract_y
_atom_site_fract_z
_atom_site_U_iso_or_equiv
_atom_site_adp_type
_atom_site_occupancy
_atom_site_symmetry_multiplicity
_atom_site_calc_flag
_atom_site_refinement_flags
I1 I 0.37907(4) 0.2500 0.03073(8) 0.0481(2) Uani 1 2 d S
I2 I 0.10075(4) 0.2500 0.05434(6) 0.0345(2) Uani 1 2 d S
Pd1 Pd 0.0000 0.5000 0.0000 0.0273(2) Uani 1 2 d S
Pd2 Pd 0.24017(4) 0.2500 0.04007(7) 0.0334(2) Uani 1 2 d S
Cl1 Cl 0.2336(3) 0.2500 -0.1651(7) 0.261(9) Uani 1 2 d S
Cl2 Cl 0.2478(3) 0.2500 0.2406(9) 0.321(13) Uani 1 2 d S
O18 O 0.1102(7) 0.2500 0.6788(14) 0.098(4) Uani 1 2 d S
O19 O 0.0704(8) 0.2500 0.4729(12) 0.088(4) Uani 1 2 d S
N1 N -0.0958(3) 0.4236(3) 0.1703(5) 0.0327(13) Uani 1 1 d .
N2 N -0.1055(3) 0.5325(3) 0.1750(5) 0.0322(13) Uani 1 1 d .
N3 N -0.0117(3) 0.6124(3) 0.1654(5) 0.0335(13) Uani 1 1 d .
N4 N 0.0985(3) 0.5881(3) 0.1455(5) 0.0320(12) Uani 1 1 d .
C1 C -0.0721(4) 0.4808(4) 0.1208(6) 0.0304(14) Uani 1 1 d .
C2 C -0.1449(4) 0.4392(4) 0.2538(7) 0.0415(17) Uani 1 1 d .
H2 H -0.1694 0.4076 0.2996 0.050 Uiso 1 1 calc R
C3 C -0.1502(4) 0.5084(4) 0.2559(7) 0.0405(17) Uani 1 1 d .
H3 H -0.1790 0.5350 0.3037 0.049 Uiso 1 1 calc R
C4 C -0.0876(4) 0.6046(4) 0.1538(7) 0.0370(16) Uani 1 1 d .
H4A H -0.1026 0.6176 0.0785 0.044 Uiso 1 1 calc R
H4B H -0.1126 0.6345 0.2070 0.044 Uiso 1 1 calc R
C5 C 0.0338(4) 0.5730(4) 0.1078(6) 0.0309(14) Uani 1 1 d .
C6 C 0.0943(4) 0.6390(4) 0.2282(6) 0.0362(16) Uani 1 1 d .
H6 H 0.1327 0.6590 0.2673 0.043 Uiso 1 1 calc R
C7 C 0.0249(5) 0.6534(4) 0.2404(7) 0.0396(17) Uani 1 1 d .
H7 H 0.0048 0.6853 0.2905 0.048 Uiso 1 1 calc R
C8 C -0.0708(4) 0.3536(3) 0.1494(7) 0.0341(15) Uani 1 1 d .
H8A H -0.0532 0.3503 0.0736 0.051 Uiso 1 1 calc R
H8B H -0.1100 0.3213 0.1598 0.051 Uiso 1 1 calc R
H8C H -0.0324 0.3425 0.2008 0.051 Uiso 1 1 calc R
C9 C 0.1608(4) 0.5542(3) 0.1045(6) 0.0304(14) Uani 1 1 d .
C10 C 0.2099(4) 0.5919(4) 0.0439(6) 0.0353(16) Uani 1 1 d .
C11 C 0.2634(4) 0.5556(4) -0.0112(7) 0.0386(17) Uani 1 1 d .
H11 H 0.2972 0.5799 -0.0540 0.046 Uiso 1 1 calc R
C12 C 0.2678(4) 0.4848(4) -0.0044(7) 0.0390(17) Uani 1 1 d .
C13 C 0.2210(4) 0.4491(4) 0.0637(6) 0.0333(15) Uani 1 1 d .
H13 H 0.2264 0.4010 0.0722 0.040 Uiso 1 1 calc R
C14 C 0.1665(4) 0.4827(4) 0.1194(6) 0.0317(14) Uani 1 1 d .
C15 C 0.2084(5) 0.6684(4) 0.0365(7) 0.0420(18) Uani 1 1 d .
H15A H 0.1592 0.6840 0.0306 0.063 Uiso 1 1 calc R
H15B H 0.2350 0.6832 -0.0286 0.063 Uiso 1 1 calc R
H15C H 0.2301 0.6880 0.1028 0.063 Uiso 1 1 calc R
C16 C 0.3238(5) 0.4469(5) -0.0678(8) 0.051(2) Uani 1 1 d .
H16A H 0.3242 0.3988 -0.0448 0.076 Uiso 1 1 calc R
H16B H 0.3703 0.4674 -0.0531 0.076 Uiso 1 1 calc R
H16C H 0.3134 0.4497 -0.1467 0.076 Uiso 1 1 calc R
C17 C 0.1184(4) 0.4416(4) 0.1918(7) 0.0358(16) Uani 1 1 d .
H17A H 0.0800 0.4221 0.1473 0.054 Uiso 1 1 calc R
H17B H 0.0982 0.4713 0.2488 0.054 Uiso 1 1 calc R
H17C H 0.1454 0.4046 0.2265 0.054 Uiso 1 1 calc R
C20 C 0.0765(9) 0.3088(9) 0.4071(13) 0.098(5) Uani 1 1 d .
H20A H 0.0452 0.3049 0.3419 0.117 Uiso 1 1 calc R
H20B H 0.1260 0.3141 0.3812 0.117 Uiso 1 1 calc R
C22 C 0.0547(11) 0.3716(11) 0.4772(16) 0.124(7) Uani 1 1 d .
H22A H 0.0059 0.3847 0.4591 0.185 Uiso 1 1 calc R
H22B H 0.0866 0.4099 0.4613 0.185 Uiso 1 1 calc R
H22C H 0.0577 0.3598 0.5555 0.185 Uiso 1 1 calc R

loop_
_atom_site_aniso_label
_atom_site_aniso_U_11
_atom_site_aniso_U_22
_atom_site_aniso_U_33
_atom_site_aniso_U_23
_atom_site_aniso_U_13
_atom_site_aniso_U_12
I1 0.0336(4) 0.0445(5) 0.0661(5) 0.000 -0.0044(3) 0.000
I2 0.0340(4) 0.0246(3) 0.0448(4) 0.000 0.0024(3) 0.000
Pd1 0.0320(4) 0.0207(4) 0.0292(4) 0.0018(3) 0.0012(3) 0.0024(3)
Pd2 0.0328(4) 0.0285(4) 0.0390(4) 0.000 -0.0019(3) 0.000
Cl1 0.032(2) 0.63(3) 0.121(6) 0.000 0.017(3) 0.000
Cl2 0.047(3) 0.78(4) 0.135(8) 0.000 -0.003(4) 0.000
O18 0.078(9) 0.107(11) 0.109(11) 0.000 -0.001(8) 0.000
O19 0.101(10) 0.071(8) 0.092(9) 0.000 0.028(8) 0.000
N1 0.039(3) 0.026(3) 0.032(3) 0.002(2) 0.005(3) 0.006(2)
N2 0.038(3) 0.028(3) 0.031(3) 0.005(2) 0.005(2) 0.007(2)
N3 0.045(3) 0.017(3) 0.038(3) -0.001(2) 0.002(3) 0.004(2)
N4 0.039(3) 0.020(3) 0.037(3) 0.000(2) -0.003(3) 0.001(2)
C1 0.033(3) 0.024(3) 0.034(4) 0.005(3) 0.000(3) 0.004(3)
C2 0.040(4) 0.047(5) 0.038(4) 0.008(3) 0.011(3) 0.003(3)
C3 0.042(4) 0.038(4) 0.041(4) 0.004(3) 0.007(3) 0.009(3)
C4 0.044(4) 0.023(3) 0.044(4) 0.004(3) 0.005(3) 0.007(3)
C5 0.036(4) 0.024(3) 0.032(3) 0.004(3) 0.000(3) 0.002(3)
C6 0.048(4) 0.022(3) 0.039(4) -0.003(3) -0.002(3) 0.002(3)
C7 0.056(5) 0.023(4) 0.040(4) -0.006(3) -0.003(3) 0.004(3)
C8 0.044(4) 0.015(3) 0.043(4) 0.004(3) 0.003(3) 0.001(3)
C9 0.038(4) 0.016(3) 0.036(4) -0.002(3) -0.005(3) -0.001(3)
C10 0.041(4) 0.027(4) 0.038(4) 0.003(3) -0.008(3) -0.004(3)
C11 0.039(4) 0.034(4) 0.043(4) 0.004(3) 0.002(3) -0.004(3)
C12 0.039(4) 0.030(4) 0.048(5) 0.001(3) -0.003(3) -0.001(3)
C13 0.040(4) 0.018(3) 0.042(4) -0.002(3) -0.009(3) 0.001(3)
C14 0.039(4) 0.022(3) 0.034(4) 0.000(3) -0.005(3) 0.002(3)
C15 0.051(5) 0.025(4) 0.051(5) 0.008(3) -0.003(4) -0.010(3)
C16 0.054(5) 0.040(5) 0.058(5) -0.002(4) 0.014(4) 0.005(4)
C17 0.045(4) 0.021(3) 0.041(4) 0.006(3) -0.004(3) -0.002(3)
C20 0.092(10) 0.126(13) 0.075(8) 0.035(9) 0.002(7) -0.028(9)
C22 0.130(17) 0.117(15) 0.124(14) 0.001(12) 0.034(13) -0.046(13)

loop_
_atom_type_symbol
_atom_type_description
_atom_type_scat_dispersion_real
_atom_type_scat_dispersion_imag
_atom_type_scat_source
C C 0.0033 0.0016 'International Tables Vol C Tables 4.2.6.8 and 6.1.1.4'
H H 0.0000 0.0000 'International Tables Vol C Tables 4.2.6.8 and 6.1.1.4'
N N 0.0061 0.0033 'International Tables Vol C Tables 4.2.6.8 and 6.1.1.4'
Cl Cl 0.1484 0.1585 'International Tables Vol C Tables 4.2.6.8 and 6.1.1.4'
Pd Pd -0.9988 1.0072 'International Tables Vol C Tables 4.2.6.8 and 6.1.1.4'
I I -0.4742 1.8119 'International Tables Vol C Tables 4.2.6.8 and 6.1.1.4'
O O 0.0106 0.0060 'International Tables Vol C Tables 4.2.6.8 and 6.1.1.4'

loop_
_geom_angle_atom_site_label_1
_geom_angle_atom_site_label_2
_geom_angle_atom_site_label_3
_geom_angle
_geom_angle_site_symmetry_1
_geom_angle_site_symmetry_3
C1 Pd1 C1 180.0(4) . 5_565
C1 Pd1 C5 97.2(3) . 5_565
C1 Pd1 C5 82.8(3) 5_565 5_565
C1 Pd1 C5 82.8(3) . .
C1 Pd1 C5 97.2(3) 5_565 .
C5 Pd1 C5 180.0(4) 5_565 .
Cl2 Pd2 Cl1 179.5(2) . .
Cl2 Pd2 I1 89.11(15) . .
Cl1 Pd2 I1 90.39(12) . .
Cl2 Pd2 I2 89.60(15) . .
Cl1 Pd2 I2 90.90(12) . .
I1 Pd2 I2 178.71(4) . .
C20 O19 C20 109.8(18) 8_565 .
C1 N1 C2 111.2(6) . .
C1 N1 C8 126.0(6) . .
C2 N1 C8 122.6(6) . .
C1 N2 C3 111.9(6) . .
C1 N2 C4 121.4(6) . .
C3 N2 C4 126.4(6) . .
C5 N3 C7 110.6(7) . .
C5 N3 C4 121.2(6) . .
C7 N3 C4 127.9(7) . .
C5 N4 C6 110.3(6) . .
C5 N4 C9 121.7(6) . .
C6 N4 C9 128.0(6) . .
N1 C1 N2 104.3(6) . .
N1 C1 Pd1 134.2(5) . .
N2 C1 Pd1 121.3(5) . .
C3 C2 N1 106.1(7) . .
C3 C2 H2 126.9 . .
N1 C2 H2 126.9 . .
C2 C3 N2 106.5(7) . .
C2 C3 H3 126.8 . .
N2 C3 H3 126.8 . .
N3 C4 N2 108.1(6) . .
N3 C4 H4A 110.1 . .
N2 C4 H4A 110.1 . .
N3 C4 H4B 110.1 . .
N2 C4 H4B 110.1 . .
H4A C4 H4B 108.4 . .
N4 C5 N3 106.1(6) . .
N4 C5 Pd1 131.3(5) . .
N3 C5 Pd1 122.3(5) . .
C7 C6 N4 106.3(7) . .
C7 C6 H6 126.9 . .
N4 C6 H6 126.9 . .
C6 C7 N3 106.8(7) . .
C6 C7 H7 126.6 . .
N3 C7 H7 126.6 . .
N1 C8 H8A 109.5 . .
N1 C8 H8B 109.5 . .
H8A C8 H8B 109.5 . .
N1 C8 H8C 109.5 . .
H8A C8 H8C 109.5 . .
H8B C8 H8C 109.5 . .
C10 C9 C14 122.6(7) . .
C10 C9 N4 118.9(6) . .
C14 C9 N4 118.3(6) . .
C9 C10 C11 117.6(7) . .
C9 C10 C15 123.1(8) . .
C11 C10 C15 119.4(7) . .
C12 C11 C10 121.3(8) . .
C12 C11 H11 119.4 . .
C10 C11 H11 119.4 . .
C11 C12 C13 119.7(8) . .
C11 C12 C16 120.2(8) . .
C13 C12 C16 120.1(8) . .
C14 C13 C12 121.2(7) . .
C14 C13 H13 119.4 . .
C12 C13 H13 119.4 . .
C13 C14 C9 117.4(7) . .
C13 C14 C17 118.6(6) . .
C9 C14 C17 124.0(7) . .
C10 C15 H15A 109.5 . .
C10 C15 H15B 109.5 . .
H15A C15 H15B 109.5 . .
C10 C15 H15C 109.5 . .
H15A C15 H15C 109.5 . .
H15B C15 H15C 109.5 . .
C12 C16 H16A 109.5 . .
C12 C16 H16B 109.5 . .
H16A C16 H16B 109.5 . .
C12 C16 H16C 109.5 . .
H16A C16 H16C 109.5 . .
H16B C16 H16C 109.5 . .
C14 C17 H17A 109.5 . .
C14 C17 H17B 109.5 . .
H17A C17 H17B 109.5 . .
C14 C17 H17C 109.5 . .
H17A C17 H17C 109.5 . .
H17B C17 H17C 109.5 . .
O19 C20 C22 108.2(13) . .
O19 C20 H20A 110.1 . .
C22 C20 H20A 110.1 . .
O19 C20 H20B 110.1 . .
C22 C20 H20B 110.1 . .
H20A C20 H20B 108.4 . .
C20 C22 H22A 109.5 . .
C20 C22 H22B 109.5 . .
H22A C22 H22B 109.5 . .
C20 C22 H22C 109.5 . .
H22A C22 H22C 109.5 . .
H22B C22 H22C 109.5 . .

loop_
_geom_bond_atom_site_label_1
_geom_bond_atom_site_label_2
_geom_bond_distance
_geom_bond_site_symmetry_2
I1 Pd2 2.6212(11) .
I2 Pd2 2.6344(11) .
Pd1 C1 2.035(7) .
Pd1 C1 2.035(7) 5_565
Pd1 C5 2.037(7) 5_565
Pd1 C5 2.037(7) .
Pd2 Cl2 2.438(11) .
Pd2 Cl1 2.494(9) .
O19 C20 1.404(16) 8_565
O19 C20 1.404(16) .
N1 C1 1.344(9) .
N1 C2 1.405(9) .
N1 C8 1.469(9) .
N2 C1 1.360(9) .
N2 C3 1.377(10) .
N2 C4 1.469(9) .
N3 C5 1.348(9) .
N3 C7 1.395(10) .
N3 C4 1.447(10) .
N4 C5 1.337(9) .
N4 C6 1.415(9) .
N4 C9 1.437(9) .
C2 C3 1.355(11) .
C2 H2 0.9500 .
C3 H3 0.9500 .
C4 H4A 0.9900 .
C4 H4B 0.9900 .
C6 C7 1.345(12) .
C6 H6 0.9500 .
C7 H7 0.9500 .
C8 H8A 0.9800 .
C8 H8B 0.9800 .
C8 H8C 0.9800 .
C9 C10 1.393(11) .
C9 C14 1.412(10) .
C10 C11 1.402(12) .
C10 C15 1.497(10) .
C11 C12 1.387(12) .
C11 H11 0.9500 .
C12 C13 1.395(12) .
C12 C16 1.501(12) .
C13 C14 1.394(11) .
C13 H13 0.9500 .
C14 C17 1.497(10) .
C15 H15A 0.9800 .
C15 H15B 0.9800 .
C15 H15C 0.9800 .
C16 H16A 0.9800 .
C16 H16B 0.9800 .
C16 H16C 0.9800 .
C17 H17A 0.9800 .
C17 H17B 0.9800 .
C17 H17C 0.9800 .
C20 C22 1.55(2) .
C20 H20A 0.9900 .
C20 H20B 0.9900 .
C22 H22A 0.9800 .
C22 H22B 0.9800 .
C22 H22C 0.9800 .

loop_
_geom_torsion_atom_site_label_1
_geom_torsion_atom_site_label_2
_geom_torsion_atom_site_label_3
_geom_torsion_atom_site_label_4
_geom_torsion
_geom_torsion_site_symmetry_1
C2 N1 C1 N2 1.1(8) .
C8 N1 C1 N2 -173.8(7) .
C2 N1 C1 Pd1 177.5(6) .
C8 N1 C1 Pd1 2.5(12) .
C3 N2 C1 N1 -1.0(8) .
C4 N2 C1 N1 173.0(6) .
C3 N2 C1 Pd1 -177.9(5) .
C4 N2 C1 Pd1 -4.0(9) .
C1 Pd1 C1 N1 5(14) 5_565
C5 Pd1 C1 N1 47.0(8) 5_565
C5 Pd1 C1 N1 -133.0(8) .
C1 Pd1 C1 N2 -179(100) 5_565
C5 Pd1 C1 N2 -137.2(6) 5_565
C5 Pd1 C1 N2 42.8(6) .
C1 N1 C2 C3 -0.9(9) .
C8 N1 C2 C3 174.3(7) .
N1 C2 C3 N2 0.3(9) .
C1 N2 C3 C2 0.4(9) .
C4 N2 C3 C2 -173.1(7) .
C5 N3 C4 N2 54.5(9) .
C7 N3 C4 N2 -118.4(7) .
C1 N2 C4 N3 -52.5(9) .
C3 N2 C4 N3 120.5(8) .
C6 N4 C5 N3 -0.7(8) .
C9 N4 C5 N3 178.3(6) .
C6 N4 C5 Pd1 -174.0(5) .
C9 N4 C5 Pd1 5.0(10) .
C7 N3 C5 N4 0.3(8) .
C4 N3 C5 N4 -173.8(6) .
C7 N3 C5 Pd1 174.3(5) .
C4 N3 C5 Pd1 0.3(9) .
C1 Pd1 C5 N4 130.8(7) .
C1 Pd1 C5 N4 -49.2(7) 5_565
C5 Pd1 C5 N4 0.0(2) 5_565
C1 Pd1 C5 N3 -41.6(6) .
C1 Pd1 C5 N3 138.4(6) 5_565
C5 Pd1 C5 N3 0.0(10) 5_565
C5 N4 C6 C7 0.9(8) .
C9 N4 C6 C7 -178.1(7) .
N4 C6 C7 N3 -0.7(8) .
C5 N3 C7 C6 0.3(9) .
C4 N3 C7 C6 173.8(7) .
C5 N4 C9 C10 112.8(8) .
C6 N4 C9 C10 -68.3(10) .
C5 N4 C9 C14 -61.8(9) .
C6 N4 C9 C14 117.1(8) .
C14 C9 C10 C11 5.3(11) .
N4 C9 C10 C11 -169.0(7) .
C14 C9 C10 C15 -173.9(7) .
N4 C9 C10 C15 11.7(11) .
C9 C10 C11 C12 -0.9(12) .
C15 C10 C11 C12 178.4(8) .
C10 C11 C12 C13 -3.9(13) .
C10 C11 C12 C16 177.6(8) .
C11 C12 C13 C14 4.4(12) .
C16 C12 C13 C14 -177.0(8) .
C12 C13 C14 C9 -0.2(11) .
C12 C13 C14 C17 -179.6(7) .
C10 C9 C14 C13 -4.8(11) .
N4 C9 C14 C13 169.6(6) .
C10 C9 C14 C17 174.5(7) .
N4 C9 C14 C17 -11.1(11) .
C20 O19 C20 C22 168.8(11) 8_565
